data_7015924
loop_
_publ_author_name
'Bogojeski, Jovana'
'Jeli\'c, Ratomir'
'Petrovi\'c, Dejan'
'Herdtweck, Eberhardt'
'Jones, Peter G.'
'Tamm, Matthias'
'Bugar\<ci\'c, Zivadin D'

_publ_section_title
;
 Equilibrium studies of the reactions of palladium(ii)
 bis(imidazolin-2-imine) complexes with biologically relevant
 nucleophiles. The crystal structures of [(TL(tBu))PdCl]ClO(4) and
 [(BL(iPr))PdCl(2)].
;
_journal_issue 24
_journal_name_full 'Dalton transactions (Cambridge, England : 2003)'
_journal_page_first 6515
_journal_page_last 6523
_journal_paper_doi 10.1039/c1dt10289c
_journal_volume 40
_journal_year 2011
_chemical_formula_moiety 'C24 H44 Cl2 N6 Pd'
_chemical_formula_sum 'C24 H44 Cl2 N6 Pd'
_chemical_formula_weight 593.95
_chemical_name_systematic ?
_space_group_IT_number 2
_symmetry_cell_setting triclinic
_symmetry_space_group_name_Hall '-P 1'
_symmetry_space_group_name_H-M 'P -1'
_atom_sites_solution_hydrogens geom
_atom_sites_solution_primary direct
_atom_sites_solution_secondary difmap
_audit_creation_method SHELXL-97
_cell_angle_alpha 102.2305(7)
_cell_angle_beta 95.6647(8)
_cell_angle_gamma 104.1218(7)
_cell_formula_units_Z 2
_cell_length_a 8.9184(1)
_cell_length_b 10.6686(2)
_cell_length_c 15.6865(2)
_cell_measurement_reflns_used 4777
_cell_measurement_temperature 143(1)
_cell_measurement_theta_max 25.33
_cell_measurement_theta_min 2.92
_cell_volume 1396.64(4)
_computing_cell_refinement 'DIP2020 (Otwinowsky, 1997)'
_computing_data_collection 'DIP2020 (Nonius, 1997)'
_computing_data_reduction 'DIP2020 (Otwinowsky, 1997)'
_computing_molecular_graphics 'PLATON (Spek, 2010)'
_computing_publication_material 'PLATON (Spek, 2010)'
_computing_structure_refinement 'SHELXL-97 (Sheldrick, 1998)'
_computing_structure_solution 'SHELXS-97 (Sheldrick, 1998)'
_diffrn_ambient_temperature 143(1)
_diffrn_detector 'image plate'
_diffrn_detector_area_resol_mean 67
_diffrn_measured_fraction_theta_full 0.936
_diffrn_measured_fraction_theta_max 0.936
_diffrn_measurement_device 'one-circle diffractometer'
_diffrn_measurement_device_type 'DIP2020 (Nonius)'
_diffrn_measurement_method 'phi-rotation '
_diffrn_radiation_monochromator graphite
_diffrn_radiation_source 'NONIUS FR 590 sealed tube'
_diffrn_radiation_type 'Mo K\a'
_diffrn_radiation_wavelength 0.71073
_diffrn_reflns_av_R_equivalents 0.029
_diffrn_reflns_av_sigmaI/netI 0.0262
_diffrn_reflns_limit_h_max 10
_diffrn_reflns_limit_h_min -10
_diffrn_reflns_limit_k_max 12
_diffrn_reflns_limit_k_min -12
_diffrn_reflns_limit_l_max 18
_diffrn_reflns_limit_l_min -18
_diffrn_reflns_number 18974
_diffrn_reflns_theta_full 25.33
_diffrn_reflns_theta_max 25.33
_diffrn_reflns_theta_min 2.92
_diffrn_standards_decay_% 0
_exptl_absorpt_coefficient_mu 0.879
_exptl_absorpt_correction_T_max 0.926
_exptl_absorpt_correction_T_min 0.579
_exptl_absorpt_correction_type multi-scan
_exptl_absorpt_process_details
;
applied during scaling procedure
source: (Otwinowsky, 1997)
;
_exptl_crystal_colour red
_exptl_crystal_density_diffrn 1.412
_exptl_crystal_density_method none
_exptl_crystal_description prism
_exptl_crystal_F_000 620
_exptl_crystal_size_max 0.40
_exptl_crystal_size_mid 0.30
_exptl_crystal_size_min 0.25
_refine_diff_density_max 0.386
_refine_diff_density_min -0.865
_refine_diff_density_rms 0.081
_refine_ls_goodness_of_fit_ref 1.080
_refine_ls_hydrogen_treatment constr
_refine_ls_matrix_type full
_refine_ls_number_parameters 310
_refine_ls_number_reflns 4786
_refine_ls_number_restraints 0
_refine_ls_restrained_S_all 1.080
_refine_ls_R_factor_all 0.0309
_refine_ls_R_factor_gt 0.0308
_refine_ls_shift/su_max 0.000
_refine_ls_shift/su_mean 0.000
_refine_ls_structure_factor_coef Fsqd
_refine_ls_weighting_details 'w=1/[\s^2^(Fo^2^)+(0.0491P)^2^+1.0609P] where P=(Fo^2^+2Fc^2^)/3'
_refine_ls_weighting_scheme sigma
_refine_ls_wR_factor_gt 0.0805
_refine_ls_wR_factor_ref 0.0806
_reflns_number_gt 4762
_reflns_number_total 4786
_reflns_threshold_expression I>2\s(I)
_cod_data_source_file c1dt10289c.txt
_cod_data_source_block pete
_cod_depositor_comments
;
The following automatic conversions were performed:
'_symmetry_cell_setting' value 'Triclinic' changed to 'triclinic'
according to '/home/saulius/struct/CIF-dictionaries/cif_core.dic'
dictionary named 'cif_core.dic' version 2.4.1 from 2010-06-29.

Automatic conversion script
Id: cif_fix_enum 1555 2011-01-17 13:19:09Z saulius 
;
_cod_original_cell_volume 1396.64(3)
_cod_database_code 7015924

loop_
_symmetry_equiv_pos_as_xyz
x,y,z
-x,-y,-z

loop_
_atom_site_aniso_label
_atom_site_aniso_U_11
_atom_site_aniso_U_22
_atom_site_aniso_U_33
_atom_site_aniso_U_23
_atom_site_aniso_U_13
_atom_site_aniso_U_12
Pd 0.0191(1) 0.0172(1) 0.0209(1) 0.0053(1) 0.0032(1) 0.0054(1)
Cl1 0.0350(3) 0.0275(3) 0.0390(3) 0.0186(2) 0.0128(3) 0.0117(2)
Cl2 0.0199(3) 0.0333(3) 0.0403(3) 0.0147(2) 0.0069(2) 0.0075(2)
N1 0.0247(9) 0.0233(9) 0.0236(10) 0.0091(7) 0.0056(8) 0.0085(7)
N2 0.0206(9) 0.0210(9) 0.0247(10) 0.0064(7) 0.0018(8) 0.0065(7)
N3 0.0208(9) 0.0248(9) 0.0217(9) 0.0054(7) 0.0017(8) 0.0086(7)
N4 0.0200(9) 0.0270(10) 0.0224(9) 0.0055(8) 0.0015(8) 0.0070(7)
N5 0.0309(10) 0.0172(9) 0.0207(9) 0.0030(7) -0.0012(8) 0.0045(7)
N6 0.0248(9) 0.0186(9) 0.0222(9) 0.0048(7) 0.0015(8) 0.0080(7)
C1 0.0226(11) 0.0291(12) 0.0274(12) 0.0116(9) 0.0060(10) 0.0081(9)
C2 0.0248(11) 0.0264(11) 0.0256(11) 0.0112(9) 0.0053(10) 0.0066(9)
C3 0.0197(10) 0.0243(11) 0.0224(11) 0.0070(8) 0.0056(9) 0.0064(8)
C4 0.0212(10) 0.0282(11) 0.0289(12) 0.0107(9) 0.0063(10) 0.0114(9)
C5 0.0201(10) 0.0322(12) 0.0264(11) 0.0123(9) 0.0057(10) 0.0097(9)
C6 0.0339(13) 0.0325(13) 0.0422(15) 0.0111(11) 0.0093(12) 0.0184(11)
C7 0.0273(12) 0.0499(15) 0.0288(13) 0.0150(11) 0.0006(11) 0.0160(11)
C8 0.0260(11) 0.0299(12) 0.0229(11) 0.0021(9) -0.0012(10) 0.0079(9)
C9 0.0369(14) 0.0271(13) 0.0389(14) 0.0013(11) -0.0008(12) 0.0027(10)
C10 0.0399(15) 0.0529(17) 0.0271(13) 0.0022(12) 0.0070(12) 0.0154(12)
C11 0.0311(12) 0.0321(13) 0.0259(12) -0.0007(10) -0.0027(10) 0.0069(10)
C12 0.0435(15) 0.0368(14) 0.0288(13) 0.0015(10) 0.0084(12) 0.0144(11)
C13 0.0364(14) 0.0327(14) 0.0471(16) 0.0003(12) 0.0062(13) -0.0010(11)
C14 0.0228(10) 0.0189(10) 0.0211(11) 0.0057(8) 0.0022(9) 0.0029(8)
C15 0.0361(13) 0.0175(10) 0.0275(12) 0.0047(9) 0.0071(10) 0.0085(9)
C16 0.0311(12) 0.0190(10) 0.0283(12) 0.0064(9) 0.0058(10) 0.0109(9)
C17 0.0557(17) 0.0220(12) 0.0344(13) 0.0021(10) 0.0088(13) 0.0152(11)
C18 0.0425(14) 0.0311(13) 0.0371(14) 0.0075(10) 0.0047(12) 0.0217(11)
C19 0.0317(12) 0.0262(12) 0.0214(11) 0.0028(9) -0.0036(10) 0.0036(9)
C20 0.0415(15) 0.0489(16) 0.0267(13) 0.0121(11) 0.0050(12) 0.0155(12)
C21 0.0522(18) 0.0352(15) 0.0376(15) 0.0016(12) -0.0095(14) -0.0083(13)
C22 0.0308(12) 0.0256(11) 0.0218(11) 0.0016(9) -0.0015(10) 0.0134(9)
C23 0.0333(13) 0.0316(13) 0.0311(13) 0.0002(10) -0.0050(11) 0.0091(10)
C24 0.0439(15) 0.0441(15) 0.0273(13) 0.0104(11) 0.0055(12) 0.0152(12)

loop_
_atom_site_label
_atom_site_type_symbol
_atom_site_thermal_displace_type
_atom_site_fract_x
_atom_site_fract_y
_atom_site_fract_z
_atom_site_occupancy
_atom_site_U_iso_or_equiv
_atom_site_calc_flag
_atom_site_refinement_flags
Pd Pd Uani 0.21573(2) 0.02897(1) 0.24430(1) 1.000 0.0189(1) . .
Cl1 Cl Uani 0.19197(7) -0.13079(6) 0.32707(4) 1.000 0.0311(2) . .
Cl2 Cl Uani -0.05058(6) 0.01830(6) 0.23058(4) 1.000 0.0301(2) . .
N1 N Uani 0.4510(2) 0.06123(19) 0.25052(13) 1.000 0.0229(5) . .
N2 N Uani 0.2532(2) 0.17039(18) 0.17282(13) 1.000 0.0220(5) . .
N3 N Uani 0.5352(2) -0.14416(18) 0.23180(12) 1.000 0.0222(5) . .
N4 N Uani 0.6286(2) 0.00956(19) 0.35354(13) 1.000 0.0232(5) . .
N5 N Uani 0.1820(2) 0.35205(18) 0.26969(12) 1.000 0.0239(5) . .
N6 N Uani 0.0593(2) 0.27877(17) 0.13423(12) 1.000 0.0217(5) . .
C1 C Uani 0.4965(3) 0.1113(2) 0.17367(16) 1.000 0.0253(7) . .
C2 C Uani 0.4209(3) 0.2239(2) 0.17174(16) 1.000 0.0248(6) . .
C3 C Uani 0.5309(3) -0.0212(2) 0.27595(15) 1.000 0.0217(6) . .
C4 C Uani 0.6398(3) -0.1888(2) 0.28210(16) 1.000 0.0245(6) . .
C5 C Uani 0.6971(3) -0.0930(2) 0.35739(16) 1.000 0.0248(6) . .
C6 C Uani 0.6993(3) -0.3069(3) 0.24875(19) 1.000 0.0340(8) . .
C7 C Uani 0.8274(3) -0.0821(3) 0.42853(17) 1.000 0.0338(8) . .
C8 C Uani 0.4301(3) -0.2181(2) 0.14811(15) 1.000 0.0273(7) . .
C9 C Uani 0.3239(3) -0.3489(3) 0.15712(19) 1.000 0.0369(8) . .
C10 C Uani 0.5208(3) -0.2355(3) 0.07192(18) 1.000 0.0405(9) . .
C11 C Uani 0.6665(3) 0.1368(2) 0.42221(17) 1.000 0.0317(7) . .
C12 C Uani 0.5236(3) 0.1582(3) 0.46118(17) 1.000 0.0366(8) . .
C13 C Uani 0.7501(3) 0.2521(3) 0.3865(2) 1.000 0.0421(8) . .
C14 C Uani 0.1721(3) 0.2627(2) 0.19161(14) 1.000 0.0214(6) . .
C15 C Uani 0.0719(3) 0.4234(2) 0.26086(16) 1.000 0.0268(7) . .
C16 C Uani -0.0046(3) 0.3777(2) 0.17635(16) 1.000 0.0252(7) . .
C17 C Uani 0.0485(4) 0.5312(2) 0.33221(18) 1.000 0.0372(8) . .
C18 C Uani -0.1330(3) 0.4232(3) 0.13458(18) 1.000 0.0350(8) . .
C19 C Uani 0.2885(3) 0.3586(2) 0.34998(15) 1.000 0.0282(7) . .
C20 C Uani 0.2006(3) 0.3287(3) 0.42435(17) 1.000 0.0380(8) . .
C21 C Uani 0.4185(4) 0.4889(3) 0.3754(2) 1.000 0.0476(9) . .
C22 C Uani 0.0150(3) 0.1964(2) 0.04217(15) 1.000 0.0261(7) . .
C23 C Uani -0.1559(3) 0.1178(3) 0.02241(17) 1.000 0.0338(8) . .
C24 C Uani 0.0624(3) 0.2792(3) -0.02384(17) 1.000 0.0376(8) . .
H11 H Uiso 0.45830 0.03980 0.11860 1.000 0.0300 calc R
H12 H Uiso 0.61180 0.14440 0.18010 1.000 0.0300 calc R
H21 H Uiso 0.46790 0.29930 0.22390 1.000 0.0300 calc R
H22 H Uiso 0.43660 0.25610 0.11770 1.000 0.0300 calc R
H61 H Uiso 0.61130 -0.38250 0.21670 1.000 0.0510 calc R
H62 H Uiso 0.75100 -0.33050 0.29880 1.000 0.0510 calc R
H63 H Uiso 0.77440 -0.28500 0.20900 1.000 0.0510 calc R
H71 H Uiso 0.79460 -0.05950 0.48630 1.000 0.0510 calc R
H72 H Uiso 0.91950 -0.01220 0.42510 1.000 0.0510 calc R
H73 H Uiso 0.85360 -0.16740 0.42080 1.000 0.0510 calc R
H81 H Uiso 0.36030 -0.16170 0.13530 1.000 0.0330 calc R
H91 H Uiso 0.27480 -0.33210 0.21010 1.000 0.0550 calc R
H92 H Uiso 0.38610 -0.41180 0.16220 1.000 0.0550 calc R
H93 H Uiso 0.24250 -0.38670 0.10490 1.000 0.0550 calc R
H101 H Uiso 0.58780 -0.14870 0.07020 1.000 0.0610 calc R
H102 H Uiso 0.44740 -0.27390 0.01640 1.000 0.0610 calc R
H103 H Uiso 0.58590 -0.29540 0.07980 1.000 0.0610 calc R
H111 H Uiso 0.74200 0.12950 0.47120 1.000 0.0380 calc R
H121 H Uiso 0.46930 0.07710 0.47730 1.000 0.0550 calc R
H122 H Uiso 0.45300 0.17890 0.41750 1.000 0.0550 calc R
H123 H Uiso 0.55600 0.23260 0.51390 1.000 0.0550 calc R
H131 H Uiso 0.83260 0.22730 0.35540 1.000 0.0630 calc R
H132 H Uiso 0.79680 0.33050 0.43560 1.000 0.0630 calc R
H133 H Uiso 0.67480 0.27270 0.34540 1.000 0.0630 calc R
H171 H Uiso 0.15050 0.59130 0.36180 1.000 0.0560 calc R
H172 H Uiso -0.00620 0.49130 0.37530 1.000 0.0560 calc R
H173 H Uiso -0.01430 0.58150 0.30630 1.000 0.0560 calc R
H181 H Uiso -0.11950 0.42460 0.07350 1.000 0.0530 calc R
H182 H Uiso -0.12920 0.51300 0.16790 1.000 0.0530 calc R
H183 H Uiso -0.23430 0.36180 0.13500 1.000 0.0530 calc R
H191 H Uiso 0.34070 0.28580 0.33370 1.000 0.0340 calc R
H201 H Uiso 0.12160 0.24240 0.40350 1.000 0.0570 calc R
H202 H Uiso 0.14890 0.39860 0.44360 1.000 0.0570 calc R
H203 H Uiso 0.27420 0.32560 0.47410 1.000 0.0570 calc R
H211 H Uiso 0.46250 0.50560 0.32270 1.000 0.0710 calc R
H212 H Uiso 0.50090 0.48270 0.41920 1.000 0.0710 calc R
H213 H Uiso 0.37550 0.56230 0.40050 1.000 0.0710 calc R
H221 H Uiso 0.07720 0.12960 0.03680 1.000 0.0310 calc R
H231 H Uiso -0.17890 0.06700 0.06700 1.000 0.0510 calc R
H232 H Uiso -0.17750 0.05620 -0.03620 1.000 0.0510 calc R
H233 H Uiso -0.22180 0.17920 0.02360 1.000 0.0510 calc R
H241 H Uiso 0.17270 0.33000 -0.00630 1.000 0.0560 calc R
H242 H Uiso -0.00280 0.34090 -0.02490 1.000 0.0560 calc R
H243 H Uiso 0.04780 0.22000 -0.08280 1.000 0.0560 calc R

loop_
_atom_type_symbol
_atom_type_description
_atom_type_scat_dispersion_real
_atom_type_scat_dispersion_imag
_atom_type_scat_source
Pd Pd -0.9988 1.0072 'International Tables Vol C Tables 4.2.6.8 and 6.1.1.4'
N N 0.0061 0.0033 'International Tables Vol C Tables 4.2.6.8 and 6.1.1.4'
Cl Cl 0.1484 0.1585 'International Tables Vol C Tables 4.2.6.8 and 6.1.1.4'
H H 0.0000 0.0000 'International Tables Vol C Tables 4.2.6.8 and 6.1.1.4'
C C 0.0033 0.0016 'International Tables Vol C Tables 4.2.6.8 and 6.1.1.4'

loop_
_geom_angle_atom_site_label_1
_geom_angle_atom_site_label_2
_geom_angle_atom_site_label_3
_geom_angle
_geom_angle_site_symmetry_1
_geom_angle_site_symmetry_2
_geom_angle_site_symmetry_3
_geom_angle_publ_flag
Cl1 Pd Cl2 93.39(2) . . . yes
Cl1 Pd N1 94.12(6) . . . yes
Cl1 Pd N2 175.96(6) . . . yes
Cl2 Pd N1 172.26(6) . . . yes
Cl2 Pd N2 90.65(5) . . . yes
N1 Pd N2 81.84(8) . . . yes
Pd N1 C1 108.18(15) . . . yes
Pd N1 C3 123.54(16) . . . yes
C1 N1 C3 115.78(19) . . . yes
Pd N2 C2 111.27(14) . . . yes
Pd N2 C14 114.41(15) . . . yes
C2 N2 C14 115.53(19) . . . yes
C3 N3 C4 109.30(19) . . . yes
C3 N3 C8 122.41(19) . . . yes
C4 N3 C8 128.02(19) . . . yes
C3 N4 C5 109.6(2) . . . yes
C3 N4 C11 125.9(2) . . . yes
C5 N4 C11 124.4(2) . . . yes
C14 N5 C15 109.40(19) . . . yes
C14 N5 C19 122.12(19) . . . yes
C15 N5 C19 128.34(19) . . . yes
C14 N6 C16 109.69(19) . . . yes
C14 N6 C22 121.80(19) . . . yes
C16 N6 C22 128.49(19) . . . yes
N1 C1 C2 105.7(2) . . . yes
N2 C2 C1 107.09(18) . . . yes
N1 C3 N3 129.4(2) . . . yes
N1 C3 N4 124.0(2) . . . yes
N3 C3 N4 106.5(2) . . . yes
N3 C4 C5 106.9(2) . . . yes
N3 C4 C6 124.8(2) . . . yes
C5 C4 C6 127.1(2) . . . no
N4 C5 C4 107.6(2) . . . yes
N4 C5 C7 122.9(2) . . . yes
C4 C5 C7 128.9(2) . . . no
N3 C8 C9 111.53(19) . . . yes
N3 C8 C10 111.4(2) . . . yes
C9 C8 C10 113.3(2) . . . no
N4 C11 C12 111.7(2) . . . yes
N4 C11 C13 110.5(2) . . . yes
C12 C11 C13 113.6(2) . . . no
N2 C14 N5 128.5(2) . . . yes
N2 C14 N6 124.7(2) . . . yes
N5 C14 N6 106.8(2) . . . yes
N5 C15 C16 107.0(2) . . . yes
N5 C15 C17 125.1(2) . . . yes
C16 C15 C17 127.9(2) . . . no
N6 C16 C15 107.2(2) . . . yes
N6 C16 C18 125.5(2) . . . yes
C15 C16 C18 127.4(2) . . . no
N5 C19 C20 112.2(2) . . . yes
N5 C19 C21 110.8(2) . . . yes
C20 C19 C21 114.3(2) . . . no
N6 C22 C23 111.9(2) . . . yes
N6 C22 C24 111.44(19) . . . yes
C23 C22 C24 113.4(2) . . . no
N1 C1 H11 110.59 . . . no
N1 C1 H12 110.59 . . . no
C2 C1 H11 110.63 . . . no
C2 C1 H12 110.62 . . . no
H11 C1 H12 108.70 . . . no
N2 C2 H21 110.29 . . . no
N2 C2 H22 110.30 . . . no
C1 C2 H21 110.27 . . . no
C1 C2 H22 110.30 . . . no
H21 C2 H22 108.59 . . . no
C4 C6 H61 109.42 . . . no
C4 C6 H62 109.48 . . . no
C4 C6 H63 109.48 . . . no
H61 C6 H62 109.45 . . . no
H61 C6 H63 109.52 . . . no
H62 C6 H63 109.48 . . . no
C5 C7 H71 109.49 . . . no
C5 C7 H72 109.43 . . . no
C5 C7 H73 109.47 . . . no
H71 C7 H72 109.46 . . . no
H71 C7 H73 109.47 . . . no
H72 C7 H73 109.50 . . . no
N3 C8 H81 106.73 . . . no
C9 C8 H81 106.72 . . . no
C10 C8 H81 106.72 . . . no
C8 C9 H91 109.46 . . . no
C8 C9 H92 109.51 . . . no
C8 C9 H93 109.43 . . . no
H91 C9 H92 109.45 . . . no
H91 C9 H93 109.47 . . . no
H92 C9 H93 109.51 . . . no
C8 C10 H101 109.48 . . . no
C8 C10 H102 109.43 . . . no
C8 C10 H103 109.49 . . . no
H101 C10 H102 109.56 . . . no
H101 C10 H103 109.46 . . . no
H102 C10 H103 109.41 . . . no
N4 C11 H111 106.96 . . . no
C12 C11 H111 106.88 . . . no
C13 C11 H111 106.88 . . . no
C11 C12 H121 109.44 . . . no
C11 C12 H122 109.46 . . . no
C11 C12 H123 109.43 . . . no
H121 C12 H122 109.51 . . . no
H121 C12 H123 109.56 . . . no
H122 C12 H123 109.42 . . . no
C11 C13 H131 109.45 . . . no
C11 C13 H132 109.44 . . . no
C11 C13 H133 109.47 . . . no
H131 C13 H132 109.47 . . . no
H131 C13 H133 109.42 . . . no
H132 C13 H133 109.57 . . . no
C15 C17 H171 109.47 . . . no
C15 C17 H172 109.44 . . . no
C15 C17 H173 109.48 . . . no
H171 C17 H172 109.48 . . . no
H171 C17 H173 109.52 . . . no
H172 C17 H173 109.44 . . . no
C16 C18 H181 109.42 . . . no
C16 C18 H182 109.45 . . . no
C16 C18 H183 109.43 . . . no
H181 C18 H182 109.51 . . . no
H181 C18 H183 109.52 . . . no
H182 C18 H183 109.49 . . . no
N5 C19 H191 106.30 . . . no
C20 C19 H191 106.33 . . . no
C21 C19 H191 106.31 . . . no
C19 C20 H201 109.46 . . . no
C19 C20 H202 109.50 . . . no
C19 C20 H203 109.55 . . . no
H201 C20 H202 109.41 . . . no
H201 C20 H203 109.45 . . . no
H202 C20 H203 109.46 . . . no
C19 C21 H211 109.43 . . . no
C19 C21 H212 109.53 . . . no
C19 C21 H213 109.45 . . . no
H211 C21 H212 109.53 . . . no
H211 C21 H213 109.38 . . . no
H212 C21 H213 109.51 . . . no
N6 C22 H221 106.52 . . . no
C23 C22 H221 106.52 . . . no
C24 C22 H221 106.56 . . . no
C22 C23 H231 109.46 . . . no
C22 C23 H232 109.47 . . . no
C22 C23 H233 109.49 . . . no
H231 C23 H232 109.41 . . . no
H231 C23 H233 109.50 . . . no
H232 C23 H233 109.50 . . . no
C22 C24 H241 109.49 . . . no
C22 C24 H242 109.51 . . . no
C22 C24 H243 109.47 . . . no
H241 C24 H242 109.45 . . . no
H241 C24 H243 109.45 . . . no
H242 C24 H243 109.45 . . . no

loop_
_geom_bond_atom_site_label_1
_geom_bond_atom_site_label_2
_geom_bond_distance
_geom_bond_site_symmetry_1
_geom_bond_site_symmetry_2
_geom_bond_publ_flag
Pd Cl1 2.3348(6) . . yes
Pd Cl2 2.3360(6) . . yes
Pd N1 2.0306(19) . . yes
Pd N2 2.0469(19) . . yes
N1 C1 1.472(3) . . yes
N1 C3 1.356(3) . . yes
N2 C2 1.468(3) . . yes
N2 C14 1.359(3) . . yes
N3 C3 1.359(3) . . yes
N3 C4 1.397(3) . . yes
N3 C8 1.477(3) . . yes
N4 C3 1.353(3) . . yes
N4 C5 1.386(3) . . yes
N4 C11 1.484(3) . . yes
N5 C14 1.364(3) . . yes
N5 C15 1.395(3) . . yes
N5 C19 1.479(3) . . yes
N6 C14 1.350(3) . . yes
N6 C16 1.396(3) . . yes
N6 C22 1.481(3) . . yes
C1 C2 1.518(3) . . no
C4 C5 1.347(3) . . no
C4 C6 1.498(4) . . no
C5 C7 1.494(4) . . no
C8 C9 1.526(4) . . no
C8 C10 1.512(4) . . no
C11 C12 1.512(4) . . no
C11 C13 1.520(4) . . no
C15 C16 1.359(3) . . no
C15 C17 1.496(4) . . no
C16 C18 1.495(4) . . no
C19 C20 1.514(4) . . no
C19 C21 1.524(4) . . no
C22 C23 1.515(4) . . no
C22 C24 1.524(4) . . no
C1 H11 0.9900 . . no
C1 H12 0.9897 . . no
C2 H21 0.9905 . . no
C2 H22 0.9897 . . no
C6 H61 0.9801 . . no
C6 H62 0.9805 . . no
C6 H63 0.9797 . . no
C7 H71 0.9793 . . no
C7 H72 0.9801 . . no
C7 H73 0.9798 . . no
C8 H81 0.9996 . . no
C9 H91 0.9806 . . no
C9 H92 0.9798 . . no
C9 H93 0.9800 . . no
C10 H101 0.9793 . . no
C10 H102 0.9799 . . no
C10 H103 0.9804 . . no
C11 H111 0.9994 . . no
C12 H121 0.9795 . . no
C12 H122 0.9806 . . no
C12 H123 0.9799 . . no
C13 H131 0.9801 . . no
C13 H132 0.9798 . . no
C13 H133 0.9806 . . no
C17 H171 0.9798 . . no
C17 H172 0.9807 . . no
C17 H173 0.9803 . . no
C18 H181 0.9801 . . no
C18 H182 0.9801 . . no
C18 H183 0.9796 . . no
C19 H191 1.0005 . . no
C20 H201 0.9805 . . no
C20 H202 0.9797 . . no
C20 H203 0.9805 . . no
C21 H211 0.9805 . . no
C21 H212 0.9797 . . no
C21 H213 0.9803 . . no
C22 H221 0.9997 . . no
C23 H231 0.9797 . . no
C23 H232 0.9806 . . no
C23 H233 0.9796 . . no
C24 H241 0.9800 . . no
C24 H242 0.9804 . . no
C24 H243 0.9797 . . no
